data_2233927
loop_
_publ_author_name
'Sun, Yongling'

_publ_section_title
;
 {4,4'-Dibromo-6,6'-dimethoxy-2,2'-[1,2-phenylenebis(nitrilomethanylylidene)]-\k^4^<i>O</i>^1^,<i>N</i>,<i>N</i>',<i>O</i>^1'^}nickel(II)
;
_journal_coeditor_code LH5411
_journal_issue 3
_journal_name_full 'Acta Crystallographica Section E'
_journal_page_first m282
_journal_paper_doi 10.1107/S1600536812004321
_journal_volume 68
_journal_year 2012
_chemical_formula_iupac '[Ni (C22 H16 Br2 N2 O4)]'
_chemical_formula_moiety 'C22 H16 Br2 N2 Ni O4'
_chemical_formula_sum 'C22 H16 Br2 N2 Ni O4'
_chemical_formula_weight 590.90
_chemical_name_systematic
;
{4,4'-Dibromo-6,6'-dimethoxy-2,2'-[1,2-
phenylenebis(nitrilomethanylylidene)]-
\k^4^<i>O</i>^1^,<i>N</i>,<i>N</i>',<i>O</i>^1'^}nickel(II)
;
_space_group_IT_number 14
_symmetry_cell_setting monoclinic
_symmetry_space_group_name_Hall '-P 2yn'
_symmetry_space_group_name_H-M 'P 1 21/n 1'
_atom_sites_solution_hydrogens geom
_atom_sites_solution_primary direct
_atom_sites_solution_secondary difmap
_audit_creation_method SHELXL-97
_cell_angle_alpha 90.00
_cell_angle_beta 90.171(8)
_cell_angle_gamma 90.00
_cell_formula_units_Z 4
_cell_length_a 15.288(7)
_cell_length_b 8.213(3)
_cell_length_c 16.473(7)
_cell_measurement_reflns_used 2246
_cell_measurement_temperature 293(2)
_cell_measurement_theta_max 25.712
_cell_measurement_theta_min 2.457
_cell_volume 2068.3(15)
_computing_cell_refinement 'SAINT (Bruker, 2001)'
_computing_data_collection 'APEX2 (Bruker, 2004)'
_computing_data_reduction 'SAINT (Bruker, 2001'
_computing_molecular_graphics 'SHELXTL (Sheldrick, 2008)'
_computing_publication_material 'SHELXTL (Sheldrick, 2008)'
_computing_structure_refinement 'SHELXL97 (Sheldrick, 2008)'
_computing_structure_solution 'SHELXS97 (Sheldrick, 2008)'
_diffrn_ambient_temperature 293(2)
_diffrn_measured_fraction_theta_full 0.988
_diffrn_measured_fraction_theta_max 0.988
_diffrn_measurement_device_type 'Bruker APEXII'
_diffrn_measurement_method '\f and \w scans'
_diffrn_radiation_monochromator graphite
_diffrn_radiation_source 'fine-focus sealed tube'
_diffrn_radiation_type MoK\a
_diffrn_radiation_wavelength 0.71073
_diffrn_reflns_av_R_equivalents 0.0882
_diffrn_reflns_av_sigmaI/netI 0.0876
_diffrn_reflns_limit_h_max 18
_diffrn_reflns_limit_h_min -15
_diffrn_reflns_limit_k_max 9
_diffrn_reflns_limit_k_min -9
_diffrn_reflns_limit_l_max 17
_diffrn_reflns_limit_l_min -19
_diffrn_reflns_number 9492
_diffrn_reflns_theta_full 25.01
_diffrn_reflns_theta_max 25.01
_diffrn_reflns_theta_min 1.81
_diffrn_standards_decay_% 0
_diffrn_standards_interval_count 0
_diffrn_standards_interval_time 0
_diffrn_standards_number 0
_exptl_absorpt_coefficient_mu 4.835
_exptl_absorpt_correction_T_max 0.5946
_exptl_absorpt_correction_T_min 0.4936
_exptl_absorpt_correction_type multi-scan
_exptl_absorpt_process_details '(SADABS; Sheldrick, 1996)'
_exptl_crystal_colour red-brown
_exptl_crystal_density_diffrn 1.898
_exptl_crystal_density_method 'not measured'
_exptl_crystal_description block
_exptl_crystal_F_000 1168
_exptl_crystal_size_max 0.17
_exptl_crystal_size_mid 0.15
_exptl_crystal_size_min 0.12
_refine_diff_density_max 1.610
_refine_diff_density_min -1.164
_refine_ls_extinction_method none
_refine_ls_goodness_of_fit_ref 1.018
_refine_ls_hydrogen_treatment constr
_refine_ls_matrix_type full
_refine_ls_number_parameters 282
_refine_ls_number_reflns 3613
_refine_ls_number_restraints 0
_refine_ls_restrained_S_all 1.018
_refine_ls_R_factor_all 0.0902
_refine_ls_R_factor_gt 0.0647
_refine_ls_shift/su_max 0.001
_refine_ls_shift/su_mean 0.000
_refine_ls_structure_factor_coef Fsqd
_refine_ls_weighting_details 'calc w=1/[\s^2^(Fo^2^)+(0.1048P)^2^] where P=(Fo^2^+2Fc^2^)/3'
_refine_ls_weighting_scheme calc
_refine_ls_wR_factor_gt 0.1529
_refine_ls_wR_factor_ref 0.1702
_reflns_number_gt 2628
_reflns_number_total 3613
_reflns_threshold_expression I>2\s(I)
_cod_data_source_file lh5411.cif
_cod_data_source_block I
_cod_original_sg_symbol_H-M 'P 21/n'
_cod_database_code 2233927
_cod_database_fobs_code 2233927

loop_
_symmetry_equiv_pos_as_xyz
'x, y, z'
'-x+1/2, y+1/2, -z+1/2'
'-x, -y, -z'
'x-1/2, -y-1/2, z-1/2'

loop_
_atom_site_type_symbol
_atom_site_label
_atom_site_fract_x
_atom_site_fract_y
_atom_site_fract_z
_atom_site_U_iso_or_equiv
_atom_site_adp_type
_atom_site_calc_flag
_atom_site_refinement_flags
_atom_site_occupancy
_atom_site_symmetry_multiplicity
Ni Ni1 0.03371(5) 0.81849(9) 0.06315(4) 0.0308(3) Uani d . 1 1
Br Br1 0.20569(5) 0.28032(9) -0.25514(4) 0.0469(3) Uani d . 1 1
Br Br2 0.01289(5) 1.43548(10) 0.38330(5) 0.0626(3) Uani d . 1 1
O O1 0.1366(3) 0.7166(5) 0.0303(3) 0.0393(11) Uani d . 1 1
O O2 0.2972(3) 0.6233(6) 0.0006(3) 0.0521(13) Uani d . 1 1
O O3 0.1011(3) 0.9012(5) 0.1472(2) 0.0376(10) Uani d . 1 1
O O4 0.2250(3) 1.0180(5) 0.2414(3) 0.0446(12) Uani d . 1 1
N N1 -0.0338(3) 0.7335(6) -0.0210(3) 0.0325(12) Uani d . 1 1
N N2 -0.0688(3) 0.9208(6) 0.0960(3) 0.0326(12) Uani d . 1 1
C C1 -0.1227(4) 0.7828(7) -0.0186(4) 0.0368(15) Uani d . 1 1
C C2 -0.1425(4) 0.8846(7) 0.0455(4) 0.0337(14) Uani d . 1 1
C C3 -0.2253(4) 0.9459(8) 0.0556(4) 0.0434(17) Uani d . 1 1
H H3 -0.2377 1.0151 0.0988 0.052 Uiso calc R 1 1
C C4 -0.2910(5) 0.9029(10) 0.0002(4) 0.0535(19) Uani d . 1 1
H H4 -0.3474 0.9436 0.0061 0.064 Uiso calc R 1 1
C C5 -0.2714(5) 0.7999(9) -0.0633(4) 0.0500(18) Uani d . 1 1
H H5 -0.3151 0.7710 -0.0999 0.060 Uiso calc R 1 1
C C6 -0.1887(4) 0.7393(8) -0.0735(4) 0.0404(15) Uani d . 1 1
H H6 -0.1765 0.6698 -0.1165 0.048 Uiso calc R 1 1
C C7 0.0816(4) 0.5844(7) -0.0892(3) 0.0327(14) Uani d . 1 1
C C8 0.1486(4) 0.6307(7) -0.0341(4) 0.0334(14) Uani d . 1 1
C C9 0.2345(4) 0.5739(8) -0.0532(4) 0.0394(16) Uani d . 1 1
C C10 0.2505(4) 0.4733(8) -0.1171(4) 0.0373(15) Uani d . 1 1
H H10 0.3069 0.4355 -0.1268 0.045 Uiso calc R 1 1
C C11 0.1814(5) 0.4272(7) -0.1684(4) 0.0388(16) Uani d . 1 1
C C12 0.0991(4) 0.4797(7) -0.1560(4) 0.0368(15) Uani d . 1 1
H H12 0.0541 0.4480 -0.1907 0.044 Uiso calc R 1 1
C C13 -0.0056(4) 0.6388(7) -0.0782(4) 0.0358(15) Uani d . 1 1
H H13 -0.0468 0.6029 -0.1158 0.043 Uiso calc R 1 1
C C14 0.3853(5) 0.5783(12) -0.0163(6) 0.079(3) Uani d . 1 1
H H14A 0.3907 0.4619 -0.0148 0.118 Uiso calc R 1 1
H H14B 0.4235 0.6256 0.0236 0.118 Uiso calc R 1 1
H H14C 0.4012 0.6171 -0.0692 0.118 Uiso calc R 1 1
C C15 -0.0078(4) 1.0701(7) 0.2093(4) 0.0317(14) Uani d . 1 1
C C16 0.0768(4) 1.0105(7) 0.1998(4) 0.0332(14) Uani d . 1 1
C C17 0.1444(4) 1.0825(7) 0.2515(4) 0.0363(15) Uani d . 1 1
C C18 0.1245(5) 1.2049(8) 0.3053(4) 0.0429(17) Uani d . 1 1
H H18 0.1681 1.2509 0.3374 0.051 Uiso calc R 1 1
C C19 0.0388(5) 1.2591(8) 0.3112(4) 0.0413(16) Uani d . 1 1
C C20 -0.0283(4) 1.1942(7) 0.2665(4) 0.0371(15) Uani d . 1 1
H H20 -0.0855 1.2302 0.2732 0.045 Uiso calc R 1 1
C C21 -0.0772(4) 1.0202(7) 0.1578(4) 0.0329(14) Uani d . 1 1
H H21 -0.1328 1.0609 0.1686 0.039 Uiso calc R 1 1
C C22 0.2969(4) 1.1049(9) 0.2789(4) 0.0475(18) Uani d . 1 1
H H22A 0.2974 1.2154 0.2598 0.071 Uiso calc R 1 1
H H22B 0.3511 1.0530 0.2649 0.071 Uiso calc R 1 1
H H22C 0.2899 1.1040 0.3367 0.071 Uiso calc R 1 1

loop_
_atom_site_aniso_label
_atom_site_aniso_U_11
_atom_site_aniso_U_22
_atom_site_aniso_U_33
_atom_site_aniso_U_12
_atom_site_aniso_U_13
_atom_site_aniso_U_23
Ni1 0.0287(5) 0.0273(5) 0.0365(5) -0.0011(3) -0.0063(3) -0.0006(3)
Br1 0.0521(5) 0.0431(5) 0.0457(4) -0.0035(3) 0.0063(3) -0.0091(3)
Br2 0.0549(5) 0.0639(6) 0.0688(6) 0.0049(4) -0.0057(4) -0.0335(4)
O1 0.034(3) 0.038(3) 0.045(3) -0.0006(19) -0.0068(19) -0.008(2)
O2 0.034(3) 0.063(3) 0.059(3) 0.001(2) -0.008(2) -0.021(3)
O3 0.031(2) 0.035(2) 0.046(3) 0.0019(19) -0.0116(18) -0.005(2)
O4 0.036(3) 0.038(3) 0.060(3) 0.001(2) -0.016(2) -0.012(2)
N1 0.030(3) 0.032(3) 0.035(3) -0.006(2) -0.004(2) 0.003(2)
N2 0.030(3) 0.029(3) 0.039(3) -0.003(2) -0.006(2) 0.005(2)
C1 0.044(4) 0.027(3) 0.039(4) -0.003(3) -0.006(3) 0.005(3)
C2 0.030(3) 0.028(3) 0.043(4) -0.001(3) -0.009(3) 0.005(3)
C3 0.035(4) 0.048(4) 0.047(4) 0.007(3) -0.007(3) -0.003(3)
C4 0.030(4) 0.074(5) 0.056(5) 0.005(4) -0.007(3) -0.004(4)
C5 0.045(4) 0.055(5) 0.050(4) -0.004(3) -0.017(3) 0.003(3)
C6 0.036(4) 0.046(4) 0.039(4) -0.003(3) -0.011(3) -0.001(3)
C7 0.036(4) 0.028(3) 0.035(3) -0.002(3) -0.006(3) 0.005(3)
C8 0.032(3) 0.031(3) 0.037(3) 0.000(3) -0.005(3) 0.002(3)
C9 0.033(4) 0.035(4) 0.049(4) -0.007(3) -0.001(3) 0.002(3)
C10 0.032(4) 0.036(4) 0.044(4) 0.003(3) 0.006(3) 0.001(3)
C11 0.055(5) 0.027(3) 0.034(4) -0.001(3) 0.002(3) 0.000(3)
C12 0.044(4) 0.030(3) 0.037(4) -0.007(3) -0.010(3) 0.002(3)
C13 0.044(4) 0.025(3) 0.038(4) -0.008(3) -0.012(3) 0.002(3)
C14 0.032(4) 0.117(8) 0.087(6) 0.003(5) -0.011(4) -0.041(6)
C15 0.036(4) 0.025(3) 0.034(3) -0.004(3) -0.003(3) 0.001(2)
C16 0.039(4) 0.024(3) 0.036(3) -0.003(3) -0.010(3) 0.001(3)
C17 0.030(4) 0.029(3) 0.050(4) 0.002(3) -0.005(3) 0.001(3)
C18 0.043(4) 0.040(4) 0.045(4) -0.003(3) -0.012(3) -0.009(3)
C19 0.047(4) 0.039(4) 0.038(4) 0.002(3) -0.004(3) -0.009(3)
C20 0.041(4) 0.031(4) 0.040(4) 0.003(3) -0.001(3) -0.002(3)
C21 0.029(3) 0.030(3) 0.040(4) -0.001(3) 0.001(3) 0.003(3)
C22 0.036(4) 0.045(4) 0.061(4) -0.005(3) -0.018(3) -0.007(3)

loop_
_atom_type_symbol
_atom_type_description
_atom_type_scat_dispersion_real
_atom_type_scat_dispersion_imag
_atom_type_scat_source
C C 0.0033 0.0016 'International Tables Vol C Tables 4.2.6.8 and 6.1.1.4'
H H 0.0000 0.0000 'International Tables Vol C Tables 4.2.6.8 and 6.1.1.4'
N N 0.0061 0.0033 'International Tables Vol C Tables 4.2.6.8 and 6.1.1.4'
O O 0.0106 0.0060 'International Tables Vol C Tables 4.2.6.8 and 6.1.1.4'
Ni Ni 0.3393 1.1124 'International Tables Vol C Tables 4.2.6.8 and 6.1.1.4'
Br Br -0.2901 2.4595 'International Tables Vol C Tables 4.2.6.8 and 6.1.1.4'

loop_
_geom_angle_atom_site_label_1
_geom_angle_atom_site_label_2
_geom_angle_atom_site_label_3
_geom_angle
O3 Ni1 N2 94.8(2)
O3 Ni1 N1 179.5(2)
N2 Ni1 N1 85.4(2)
O3 Ni1 O1 85.07(18)
N2 Ni1 O1 179.8(2)
N1 Ni1 O1 94.7(2)
C8 O1 Ni1 127.5(4)
C9 O2 C14 117.2(5)
C16 O3 Ni1 126.3(4)
C17 O4 C22 116.5(5)
C13 N1 C1 120.7(5)
C13 N1 Ni1 125.6(4)
C1 N1 Ni1 113.7(4)
C21 N2 C2 120.1(5)
C21 N2 Ni1 126.3(4)
C2 N2 Ni1 113.6(4)
C2 C1 C6 119.3(6)
C2 C1 N1 113.9(5)
C6 C1 N1 126.8(6)
C3 C2 C1 121.2(5)
C3 C2 N2 125.4(6)
C1 C2 N2 113.4(5)
C2 C3 C4 119.2(6)
C2 C3 H3 120.4
C4 C3 H3 120.4
C5 C4 C3 119.5(7)
C5 C4 H4 120.3
C3 C4 H4 120.3
C6 C5 C4 121.3(6)
C6 C5 H5 119.4
C4 C5 H5 119.4
C5 C6 C1 119.5(6)
C5 C6 H6 120.2
C1 C6 H6 120.2
C8 C7 C13 120.8(5)
C8 C7 C12 121.3(6)
C13 C7 C12 117.9(5)
O1 C8 C7 124.7(5)
O1 C8 C9 119.6(5)
C7 C8 C9 115.7(6)
C10 C9 O2 123.7(6)
C10 C9 C8 122.4(6)
O2 C9 C8 113.8(6)
C9 C10 C11 119.5(6)
C9 C10 H10 120.2
C11 C10 H10 120.2
C12 C11 C10 121.7(6)
C12 C11 Br1 120.0(5)
C10 C11 Br1 118.3(5)
C11 C12 C7 119.2(5)
C11 C12 H12 120.4
C7 C12 H12 120.4
N1 C13 C7 126.6(5)
N1 C13 H13 116.7
C7 C13 H13 116.7
O2 C14 H14A 109.5
O2 C14 H14B 109.5
H14A C14 H14B 109.5
O2 C14 H14C 109.5
H14A C14 H14C 109.5
H14B C14 H14C 109.5
C16 C15 C21 121.7(5)
C16 C15 C20 122.2(5)
C21 C15 C20 115.9(6)
O3 C16 C15 125.7(5)
O3 C16 C17 117.7(5)
C15 C16 C17 116.6(5)
O4 C17 C18 124.8(5)
O4 C17 C16 114.3(5)
C18 C17 C16 120.9(6)
C17 C18 C19 119.4(6)
C17 C18 H18 120.3
C19 C18 H18 120.3
C20 C19 C18 122.9(6)
C20 C19 Br2 118.2(5)
C18 C19 Br2 119.0(5)
C19 C20 C15 118.0(6)
C19 C20 H20 121.0
C15 C20 H20 121.0
N2 C21 C15 124.7(6)
N2 C21 H21 117.7
C15 C21 H21 117.7
O4 C22 H22A 109.5
O4 C22 H22B 109.5
H22A C22 H22B 109.5
O4 C22 H22C 109.5
H22A C22 H22C 109.5
H22B C22 H22C 109.5

loop_
_geom_bond_atom_site_label_1
_geom_bond_atom_site_label_2
_geom_bond_distance
Ni1 O3 1.852(4)
Ni1 N2 1.859(5)
Ni1 N1 1.861(5)
Ni1 O1 1.863(4)
Br1 C11 1.908(6)
Br2 C19 1.915(6)
O1 C8 1.288(7)
O2 C9 1.365(7)
O2 C14 1.426(9)
O3 C16 1.302(7)
O4 C17 1.351(7)
O4 C22 1.448(7)
N1 C13 1.297(8)
N1 C1 1.419(8)
N2 C21 1.312(7)
N2 C2 1.430(7)
C1 C2 1.381(9)
C1 C6 1.398(8)
C2 C3 1.374(9)
C3 C4 1.400(9)
C3 H3 0.9300
C4 C5 1.379(10)
C4 H4 0.9300
C5 C6 1.369(10)
C5 H5 0.9300
C6 H6 0.9300
C7 C8 1.418(8)
C7 C13 1.418(9)
C7 C12 1.423(8)
C8 C9 1.429(9)
C9 C10 1.362(9)
C10 C11 1.402(9)
C10 H10 0.9300
C11 C12 1.347(9)
C12 H12 0.9300
C13 H13 0.9300
C14 H14A 0.9600
C14 H14B 0.9600
C14 H14C 0.9600
C15 C16 1.392(9)
C15 C21 1.417(8)
C15 C20 1.423(8)
C16 C17 1.462(8)
C17 C18 1.375(9)
C18 C19 1.387(10)
C18 H18 0.9300
C19 C20 1.370(9)
C20 H20 0.9300
C21 H21 0.9300
C22 H22A 0.9600
C22 H22B 0.9600
C22 H22C 0.9600
